data_1503070
loop_
_publ_author_name
'Arai, Noriyoshi'
'Akashi, Masaya'
'Sugizaki, Satoshi'
'Ooka, Hirohito'
'Inoue, Tsutomu'
'Ohkuma, Takeshi'

_publ_section_title
;
 Asymmetric hydrogenation of bicyclic ketones catalyzed by
 BINAP/IPHAN-Ru(II) complex.
;
_journal_issue 15
_journal_name_full 'Organic letters'
_journal_page_first 3380
_journal_page_last 3383
_journal_paper_doi 10.1021/ol101200z
_journal_volume 12
_journal_year 2010
_chemical_absolute_configuration 'CHOOSE rm ad rmad syn or unk'
_chemical_formula_moiety 'C53 H52 Cl2 N2 O2 P2 Ru '
_chemical_formula_sum 'C53 H52 Cl2 N2 O2 P2 Ru'
_chemical_formula_weight 982.93
_space_group_IT_number 19
_symmetry_cell_setting orthorhombic
_symmetry_Int_Tables_number 19
_symmetry_space_group_name_Hall 'P 2ac 2ab'
_symmetry_space_group_name_H-M 'P 21 21 21'
_cell_angle_alpha 90.0000
_cell_angle_beta 90.0000
_cell_angle_gamma 90.0000
_cell_formula_units_Z 4
_cell_length_a 10.8594(5)
_cell_length_b 21.0813(8)
_cell_length_c 23.1923(10)
_cell_measurement_reflns_used 63588
_cell_measurement_temperature 296.1
_cell_measurement_theta_max 27.5
_cell_measurement_theta_min 3.0
_cell_volume 5309.4(4)
_computing_cell_refinement PROCESS-AUTO
_computing_data_collection PROCESS-AUTO
_computing_data_reduction CrystalStructure
_computing_publication_material 'CrystalStructure 3.8'
_computing_structure_refinement CRYSTALS
_computing_structure_solution SIR97
_diffrn_detector_area_resol_mean 10.00
_diffrn_measured_fraction_theta_full 0.994
_diffrn_measured_fraction_theta_max 0.994
_diffrn_measurement_device_type 'Rigaku RAXIS-RAPID'
_diffrn_measurement_method \w
_diffrn_radiation_type 'Mo K\a'
_diffrn_radiation_wavelength 0.71075
_diffrn_reflns_av_R_equivalents 0.040
_diffrn_reflns_limit_h_max 14
_diffrn_reflns_limit_h_min -14
_diffrn_reflns_limit_k_max 26
_diffrn_reflns_limit_k_min -27
_diffrn_reflns_limit_l_max 28
_diffrn_reflns_limit_l_min -30
_diffrn_reflns_number 81087
_diffrn_reflns_theta_full 27.47
_diffrn_reflns_theta_max 27.47
_exptl_absorpt_coefficient_mu 0.494
_exptl_absorpt_correction_T_max 0.862
_exptl_absorpt_correction_T_min 0.668
_exptl_absorpt_correction_type multi-scan
_exptl_absorpt_process_details
;
    Higashi, T. (1995). Program for Absorption Correction.
    Rigaku Corporation, Tokyo, Japan.
;
_exptl_crystal_colour red-brown
_exptl_crystal_density_diffrn 1.230
_exptl_crystal_density_method 'not measured'
_exptl_crystal_description block
_exptl_crystal_F_000 2032.00
_exptl_crystal_size_max 0.60
_exptl_crystal_size_mid 0.50
_exptl_crystal_size_min 0.30
_refine_diff_density_max 2.34
_refine_diff_density_min -0.79
_refine_ls_abs_structure_details 'Flack, H. D. (1983), Acta Cryst. A39, 876-881.  5437 Friedel Pairs'
_refine_ls_abs_structure_Flack -0.00(3)
_refine_ls_extinction_coef 1358(94)
_refine_ls_extinction_method 'Larson (1970) Crystallographic Computing eq. 22'
_refine_ls_goodness_of_fit_ref 0.961
_refine_ls_hydrogen_treatment refall
_refine_ls_number_parameters 613
_refine_ls_number_reflns 12109
_refine_ls_R_factor_gt 0.0492
_refine_ls_shift/su_max 0.0025
_refine_ls_structure_factor_coef Fsqd
_refine_ls_weighting_details 'w = 1/[0.0010Fo^2^ + 3.0000\s(Fo^2^) + 0.5000]/(4Fo^2^)'
_refine_ls_weighting_scheme calc
_refine_ls_wR_factor_ref 0.1513
_reflns_number_gt 9761
_reflns_number_total 12109
_reflns_threshold_expression F^2^>2.0\s(F^2^)
_cod_data_source_file ol101200z_si_002.cif
_cod_data_source_block '_arai-100310'
_cod_original_formula_sum 'C53 H52 Cl2 N2 O2 P2 Ru '
_cod_database_code 1503070

loop_
_symmetry_equiv_pos_site_id
_symmetry_equiv_pos_as_xyz
1 +X,+Y,+Z
2 1/2+X,1/2-Y,-Z
3 -X,1/2+Y,1/2-Z
4 1/2-X,-Y,1/2+Z

loop_
_atom_site_label
_atom_site_type_symbol
_atom_site_fract_x
_atom_site_fract_y
_atom_site_fract_z
_atom_site_U_iso_or_equiv
_atom_site_adp_type
_atom_site_occupancy
_atom_site_symmetry_multiplicity
_atom_site_calc_flag
_atom_site_refinement_flags
Ru(1) Ru 0.30802(4) 0.15551(2) 0.15953(2) 0.03173(10) Uani 1.00 1 d .
Cl(1) Cl 0.09810(15) 0.17900(7) 0.18804(6) 0.0450(4) Uani 1.00 1 d .
Cl(2) Cl 0.48892(17) 0.10855(8) 0.11583(6) 0.0524(4) Uani 1.00 1 d .
P(1) P 0.37655(14) 0.15767(7) 0.25287(5) 0.0328(3) Uani 1.00 1 d .
P(2) P 0.37879(15) 0.25697(6) 0.14584(5) 0.0334(3) Uani 1.00 1 d .
O(1) O 0.0775(6) -0.0423(2) 0.0675(2) 0.093(2) Uani 1.00 1 d .
O(2) O 0.1286(6) 0.0171(2) -0.01340(19) 0.0873(19) Uani 1.00 1 d .
N(1) N 0.2541(5) 0.0542(2) 0.1686(2) 0.0509(15) Uani 1.00 1 d .
N(2) N 0.2271(4) 0.1564(2) 0.07199(17) 0.0431(13) Uani 1.00 1 d .
C(1) C 0.3024(7) 0.0931(2) 0.2955(2) 0.0441(16) Uani 1.00 1 d .
C(2) C 0.1740(6) 0.0929(3) 0.3054(2) 0.054(2) Uani 1.00 1 d .
C(3) C 0.1213(7) 0.0397(3) 0.3324(3) 0.067(2) Uani 1.00 1 d .
C(4) C 0.1883(8) -0.0117(3) 0.3475(3) 0.068(2) Uani 1.00 1 d .
C(5) C 0.3126(8) -0.0113(3) 0.3360(3) 0.069(2) Uani 1.00 1 d .
C(6) C 0.3684(7) 0.0386(2) 0.3105(2) 0.0511(19) Uani 1.00 1 d .
C(7) C 0.5367(5) 0.1446(2) 0.2774(2) 0.0388(15) Uani 1.00 1 d .
C(8) C 0.6334(6) 0.1306(2) 0.2410(2) 0.0474(18) Uani 1.00 1 d .
C(9) C 0.7499(7) 0.1219(3) 0.2603(3) 0.065(2) Uani 1.00 1 d .
C(10) C 0.7691(8) 0.1291(3) 0.3220(3) 0.072(2) Uani 1.00 1 d .
C(11) C 0.6754(7) 0.1417(3) 0.3580(3) 0.061(2) Uani 1.00 1 d .
C(12) C 0.5608(6) 0.1501(3) 0.3367(2) 0.0521(17) Uani 1.00 1 d .
C(13) C 0.4139(5) 0.2864(2) 0.2767(2) 0.0356(15) Uani 1.00 1 d .
C(14) C 0.3420(5) 0.2344(2) 0.2899(2) 0.0363(15) Uani 1.00 1 d .
C(15) C 0.2452(6) 0.2398(3) 0.3305(2) 0.0517(18) Uani 1.00 1 d .
C(16) C 0.2170(6) 0.2956(3) 0.3531(2) 0.058(2) Uani 1.00 1 d .
C(17) C 0.2799(5) 0.3516(3) 0.3388(2) 0.0501(17) Uani 1.00 1 d .
C(18) C 0.2483(7) 0.4140(3) 0.3622(3) 0.070(2) Uani 1.00 1 d .
C(19) C 0.3170(10) 0.4651(3) 0.3512(3) 0.081(2) Uani 1.00 1 d .
C(20) C 0.4197(7) 0.4599(3) 0.3132(3) 0.063(2) Uani 1.00 1 d .
C(21) C 0.4519(6) 0.4037(2) 0.2906(2) 0.0461(18) Uani 1.00 1 d .
C(22) C 0.3828(5) 0.3472(3) 0.3024(2) 0.0427(15) Uani 1.00 1 d .
C(23) C 0.5277(5) 0.2818(2) 0.2418(2) 0.0333(14) Uani 1.00 1 d .
C(24) C 0.5271(5) 0.2712(2) 0.1823(2) 0.0365(15) Uani 1.00 1 d .
C(25) C 0.6413(6) 0.2684(2) 0.1515(2) 0.0443(17) Uani 1.00 1 d .
C(26) C 0.7487(6) 0.2745(3) 0.1792(3) 0.053(2) Uani 1.00 1 d .
C(27) C 0.7571(6) 0.2847(2) 0.2395(2) 0.0449(17) Uani 1.00 1 d .
C(28) C 0.8692(6) 0.2882(3) 0.2704(3) 0.060(2) Uani 1.00 1 d .
C(29) C 0.8711(8) 0.2980(3) 0.3285(3) 0.069(2) Uani 1.00 1 d .
C(30) C 0.7642(7) 0.3031(3) 0.3579(3) 0.061(2) Uani 1.00 1 d .
C(31) C 0.6525(6) 0.2985(2) 0.3314(2) 0.0490(18) Uani 1.00 1 d .
C(32) C 0.6433(5) 0.2891(2) 0.2715(2) 0.0381(15) Uani 1.00 1 d .
C(33) C 0.2985(5) 0.3306(2) 0.1651(2) 0.0374(14) Uani 1.00 1 d .
C(34) C 0.3602(6) 0.3892(2) 0.1556(2) 0.0482(17) Uani 1.00 1 d .
C(35) C 0.3072(8) 0.4461(2) 0.1693(3) 0.061(2) Uani 1.00 1 d .
C(36) C 0.1910(9) 0.4466(3) 0.1938(3) 0.073(2) Uani 1.00 1 d .
C(37) C 0.1283(8) 0.3905(3) 0.2048(3) 0.072(2) Uani 1.00 1 d .
C(38) C 0.1821(6) 0.3313(2) 0.1890(2) 0.0506(18) Uani 1.00 1 d .
C(39) C 0.4023(6) 0.2742(2) 0.0682(2) 0.0405(16) Uani 1.00 1 d .
C(40) C 0.4795(7) 0.2368(3) 0.0340(2) 0.055(2) Uani 1.00 1 d .
C(41) C 0.4875(7) 0.2449(4) -0.0260(2) 0.065(2) Uani 1.00 1 d .
C(42) C 0.4129(8) 0.2909(4) -0.0528(3) 0.072(2) Uani 1.00 1 d .
C(43) C 0.3299(8) 0.3255(3) -0.0197(2) 0.066(2) Uani 1.00 1 d .
C(44) C 0.3267(7) 0.3172(3) 0.0402(2) 0.0535(19) Uani 1.00 1 d .
C(45) C 0.1067(10) -0.0333(3) 0.1828(3) 0.091(3) Uani 1.00 1 d .
C(46) C 0.1386(7) 0.0221(2) 0.1465(2) 0.0506(19) Uani 1.00 1 d .
C(47) C 0.1628(7) 0.0053(2) 0.0848(2) 0.0505(19) Uani 1.00 1 d .
C(48) C 0.1395(7) 0.0536(2) 0.0387(2) 0.053(2) Uani 1.00 1 d .
C(49) C 0.2385(6) 0.1049(2) 0.0268(2) 0.0429(17) Uani 1.00 1 d .
C(50) C 0.2208(7) 0.1342(3) -0.0330(2) 0.062(2) Uani 1.00 1 d .
C(51) C 0.0716(11) -0.0396(4) 0.0030(3) 0.093(3) Uani 1.00 1 d .
C(52) C -0.0704(14) -0.0363(6) -0.0160(4) 0.156(5) Uani 1.00 1 d .
C(53) C 0.1539(17) -0.0938(4) -0.0222(3) 0.159(5) Uani 1.00 1 d .
H(1) H 0.1261 0.1286 0.2941 0.065 Uiso 1.00 1 c R
H(2) H 0.0356 0.0404 0.3406 0.080 Uiso 1.00 1 c R
H(3) H 0.1502 -0.0475 0.3648 0.081 Uiso 1.00 1 c R
H(4) H 0.3590 -0.0482 0.3448 0.082 Uiso 1.00 1 c R
H(5) H 0.4547 0.0376 0.3039 0.061 Uiso 1.00 1 c R
H(6) H 0.6175 0.1268 0.2008 0.057 Uiso 1.00 1 c R
H(7) H 0.8157 0.1117 0.2349 0.078 Uiso 1.00 1 c R
H(8) H 0.8502 0.1252 0.3369 0.086 Uiso 1.00 1 c R
H(9) H 0.6905 0.1442 0.3983 0.074 Uiso 1.00 1 c R
H(10) H 0.4959 0.1598 0.3627 0.063 Uiso 1.00 1 c R
H(11) H 0.1999 0.2029 0.3406 0.062 Uiso 1.00 1 c R
H(12) H 0.1500 0.2983 0.3793 0.070 Uiso 1.00 1 c R
H(13) H 0.1774 0.4183 0.3858 0.084 Uiso 1.00 1 c R
H(14) H 0.2951 0.5051 0.3670 0.097 Uiso 1.00 1 c R
H(15) H 0.4675 0.4967 0.3056 0.076 Uiso 1.00 1 c R
H(16) H 0.5202 0.4018 0.2650 0.055 Uiso 1.00 1 c R
H(17) H 0.6409 0.2609 0.1111 0.053 Uiso 1.00 1 c R
H(18) H 0.8230 0.2724 0.1577 0.064 Uiso 1.00 1 c R
H(19) H 0.9451 0.2835 0.2505 0.072 Uiso 1.00 1 c R
H(20) H 0.9470 0.2995 0.3488 0.082 Uiso 1.00 1 c R
H(21) H 0.7677 0.3129 0.3979 0.073 Uiso 1.00 1 c R
H(22) H 0.5801 0.3004 0.3543 0.059 Uiso 1.00 1 c R
H(23) H 0.4412 0.3889 0.1402 0.058 Uiso 1.00 1 c R
H(24) H 0.3483 0.4850 0.1617 0.073 Uiso 1.00 1 c R
H(25) H 0.1537 0.4860 0.2036 0.088 Uiso 1.00 1 c R
H(26) H 0.0491 0.3916 0.2222 0.086 Uiso 1.00 1 c R
H(27) H 0.1383 0.2927 0.1943 0.061 Uiso 1.00 1 c R
H(28) H 0.5293 0.2049 0.0512 0.066 Uiso 1.00 1 c R
H(29) H 0.5425 0.2207 -0.0491 0.078 Uiso 1.00 1 c R
H(30) H 0.4201 0.2981 -0.0931 0.086 Uiso 1.00 1 c R
H(31) H 0.2792 0.3557 -0.0387 0.079 Uiso 1.00 1 c R
H(32) H 0.2668 0.3400 0.0617 0.064 Uiso 1.00 1 c R
H(33) H 0.0200 -0.0390 0.1840 0.109 Uiso 1.00 1 c R
H(34) H 0.1374 -0.0290 0.2210 0.109 Uiso 1.00 1 c R
H(35) H 0.1439 -0.0690 0.1649 0.109 Uiso 1.00 1 c R
H(36) H 0.0722 0.0514 0.1489 0.061 Uiso 1.00 1 c R
H(37) H 0.2449 -0.0093 0.0798 0.060 Uiso 1.00 1 c R
H(38) H 0.0641 0.0744 0.0474 0.064 Uiso 1.00 1 c R
H(39) H 0.3168 0.0850 0.0290 0.051 Uiso 1.00 1 c R
H(40) H 0.1358 0.1325 -0.0426 0.075 Uiso 1.00 1 c R
H(41) H 0.2670 0.1114 -0.0609 0.075 Uiso 1.00 1 c R
H(42) H 0.2472 0.1772 -0.0324 0.075 Uiso 1.00 1 c R
H(43) H -0.1189 -0.0212 0.0151 0.187 Uiso 1.00 1 c R
H(44) H -0.0949 -0.0783 -0.0256 0.187 Uiso 1.00 1 c R
H(45) H -0.0816 -0.0095 -0.0486 0.187 Uiso 1.00 1 c R
H(46) H 0.1189 -0.1040 -0.0586 0.191 Uiso 1.00 1 c R
H(47) H 0.1465 -0.1293 0.0029 0.191 Uiso 1.00 1 c R
H(48) H 0.2384 -0.0835 -0.0270 0.191 Uiso 1.00 1 c R
H(49) H 0.2563 0.0459 0.2088 0.061 Uiso 1.00 1 c R
H(50) H 0.3185 0.0315 0.1500 0.061 Uiso 1.00 1 c R
H(51) H 0.1411 0.1609 0.0781 0.052 Uiso 1.00 1 c R
H(52) H 0.2583 0.1936 0.0541 0.052 Uiso 1.00 1 c R

loop_
_atom_site_aniso_label
_atom_site_aniso_U_11
_atom_site_aniso_U_22
_atom_site_aniso_U_33
_atom_site_aniso_U_12
_atom_site_aniso_U_13
_atom_site_aniso_U_23
Ru(1) 0.0367(2) 0.02941(19) 0.02907(19) 0.0019(2) -0.00307(19) 0.00048(18)
Cl(1) 0.0368(9) 0.0454(7) 0.0526(8) 0.0019(6) -0.0030(6) 0.0001(6)
Cl(2) 0.0539(11) 0.0578(9) 0.0456(7) 0.0193(8) -0.0006(7) -0.0060(6)
P(1) 0.0320(7) 0.0369(6) 0.0293(6) -0.0029(7) -0.0007(5) 0.0041(6)
P(2) 0.0363(8) 0.0334(6) 0.0305(6) 0.0006(6) 0.0024(5) 0.0009(5)
O(1) 0.149(6) 0.070(3) 0.059(3) -0.062(3) -0.033(3) 0.010(2)
O(2) 0.167(6) 0.052(2) 0.043(2) -0.042(3) -0.020(3) -0.008(2)
N(1) 0.076(4) 0.036(2) 0.041(2) -0.005(2) -0.020(2) 0.006(2)
N(2) 0.063(3) 0.032(2) 0.035(2) -0.000(2) -0.016(2) -0.003(2)
C(1) 0.045(3) 0.052(3) 0.035(2) -0.009(3) 0.001(2) 0.004(2)
C(2) 0.036(4) 0.062(4) 0.065(4) -0.013(3) -0.007(3) 0.016(3)
C(3) 0.045(4) 0.089(5) 0.067(4) -0.026(4) 0.011(3) 0.016(4)
C(4) 0.068(5) 0.060(4) 0.076(4) -0.017(4) -0.010(4) 0.035(3)
C(5) 0.069(5) 0.065(4) 0.072(4) 0.004(4) 0.000(5) 0.033(3)
C(6) 0.044(4) 0.053(3) 0.056(3) -0.006(3) -0.005(3) 0.018(3)
C(7) 0.036(3) 0.038(3) 0.043(2) -0.004(2) -0.005(2) 0.006(2)
C(8) 0.037(3) 0.047(3) 0.058(3) 0.003(2) -0.008(3) -0.001(2)
C(9) 0.045(4) 0.056(4) 0.093(5) 0.011(3) -0.005(4) -0.004(3)
C(10) 0.059(5) 0.051(3) 0.105(6) -0.003(3) -0.042(4) 0.015(3)
C(11) 0.054(5) 0.074(4) 0.056(3) -0.005(3) -0.019(3) 0.009(3)
C(12) 0.048(3) 0.064(3) 0.044(3) -0.008(3) -0.009(3) 0.014(3)
C(13) 0.035(3) 0.041(3) 0.031(2) 0.003(2) -0.003(2) -0.001(2)
C(14) 0.029(3) 0.046(3) 0.034(2) -0.001(2) 0.001(2) -0.002(2)
C(15) 0.040(3) 0.065(3) 0.050(3) -0.016(3) 0.010(2) -0.011(3)
C(16) 0.042(4) 0.086(4) 0.046(3) -0.005(3) 0.017(3) -0.029(3)
C(17) 0.037(3) 0.070(4) 0.043(2) 0.003(3) -0.002(2) -0.023(3)
C(18) 0.054(4) 0.086(5) 0.070(4) 0.015(4) 0.009(3) -0.036(4)
C(19) 0.114(7) 0.052(4) 0.076(5) 0.010(4) 0.005(5) -0.026(3)
C(20) 0.062(5) 0.051(4) 0.077(4) -0.005(3) 0.002(4) -0.019(3)
C(21) 0.044(4) 0.047(3) 0.047(3) 0.001(3) -0.005(2) -0.008(2)
C(22) 0.042(3) 0.049(3) 0.037(2) 0.006(3) -0.010(2) -0.013(2)
C(23) 0.034(3) 0.031(2) 0.035(2) 0.001(2) 0.005(2) 0.004(2)
C(24) 0.039(3) 0.029(2) 0.041(2) -0.003(2) 0.001(2) -0.001(2)
C(25) 0.042(3) 0.049(3) 0.042(3) -0.003(2) 0.015(2) 0.001(2)
C(26) 0.036(3) 0.053(3) 0.071(4) -0.003(3) 0.020(3) -0.000(3)
C(27) 0.031(3) 0.037(3) 0.067(4) -0.003(2) 0.004(3) -0.000(2)
C(28) 0.031(4) 0.051(3) 0.097(5) 0.004(3) 0.001(4) -0.006(3)
C(29) 0.051(5) 0.063(4) 0.092(6) 0.000(3) -0.024(4) -0.005(4)
C(30) 0.051(4) 0.067(4) 0.064(4) -0.002(3) -0.016(3) -0.011(3)
C(31) 0.044(4) 0.050(3) 0.053(3) -0.000(2) -0.000(3) 0.000(2)
C(32) 0.029(3) 0.034(2) 0.051(3) -0.001(2) -0.005(2) -0.001(2)
C(33) 0.043(3) 0.032(2) 0.036(2) 0.002(2) -0.003(2) 0.001(2)
C(34) 0.044(3) 0.043(3) 0.057(3) 0.001(2) -0.007(3) 0.006(3)
C(35) 0.066(5) 0.036(3) 0.081(4) -0.005(3) -0.009(4) -0.001(3)
C(36) 0.089(6) 0.033(3) 0.098(5) 0.019(4) -0.025(5) -0.010(3)
C(37) 0.056(5) 0.062(4) 0.097(5) 0.016(4) 0.006(4) -0.010(4)
C(38) 0.048(4) 0.038(3) 0.066(3) 0.009(3) 0.010(3) 0.003(2)
C(39) 0.049(4) 0.040(2) 0.033(2) -0.009(2) 0.002(2) 0.002(2)
C(40) 0.051(4) 0.075(4) 0.038(3) -0.005(3) 0.005(3) 0.001(3)
C(41) 0.066(5) 0.089(5) 0.040(3) -0.028(4) 0.012(3) -0.007(3)
C(42) 0.077(6) 0.098(5) 0.040(3) -0.049(5) -0.001(3) 0.004(3)
C(43) 0.082(6) 0.069(4) 0.047(3) -0.015(4) -0.015(3) 0.016(3)
C(44) 0.065(5) 0.060(3) 0.035(2) -0.013(3) -0.000(3) 0.004(2)
C(45) 0.152(9) 0.075(5) 0.046(3) -0.057(6) 0.004(5) 0.011(3)
C(46) 0.075(5) 0.033(2) 0.044(3) -0.015(3) -0.002(3) 0.000(2)
C(47) 0.079(5) 0.036(2) 0.037(2) -0.012(3) -0.010(3) -0.001(2)
C(48) 0.065(5) 0.047(3) 0.048(3) -0.006(3) -0.013(3) -0.002(2)
C(49) 0.053(4) 0.043(3) 0.033(2) -0.002(2) -0.002(2) -0.002(2)
C(50) 0.083(6) 0.073(4) 0.031(2) -0.019(4) -0.006(3) 0.001(2)
C(51) 0.155(10) 0.081(5) 0.043(4) -0.040(6) -0.018(5) 0.004(3)
C(52) 0.217(15) 0.172(11) 0.080(6) -0.116(11) -0.052(8) 0.013(7)
C(53) 0.35(2) 0.070(5) 0.062(5) -0.057(9) 0.003(9) -0.021(4)

loop_
_atom_type_symbol
_atom_type_description
_atom_type_scat_dispersion_real
_atom_type_scat_dispersion_imag
_atom_type_scat_source
C C 0.003 0.002
;
International Tables for Crystallography
(1992, Vol. C, Tables 4.2.6.8 and 6.1.1.4)
;
H H 0.000 0.000
;
International Tables for Crystallography
(1992, Vol. C, Table 6.1.1.4)
;
Cl Cl 0.148 0.159
;
International Tables for Crystallography
(1992, Vol. C, Tables 4.2.6.8 and 6.1.1.4)
;
N N 0.006 0.003
;
International Tables for Crystallography
(1992, Vol. C, Tables 4.2.6.8 and 6.1.1.4)
;
O O 0.011 0.006
;
International Tables for Crystallography
(1992, Vol. C, Tables 4.2.6.8 and 6.1.1.4)
;
P P 0.102 0.094
;
International Tables for Crystallography
(1992, Vol. C, Tables 4.2.6.8 and 6.1.1.4)
;
Ru Ru -1.259 0.836
;
International Tables for Crystallography
(1992, Vol. C, Tables 4.2.6.8 and 6.1.1.4)
;

loop_
_geom_angle_atom_site_label_1
_geom_angle_atom_site_label_2
_geom_angle_atom_site_label_3
_geom_angle
_geom_angle_publ_flag
Cl(1) Ru(1) Cl(2) 163.77(5) yes
Cl(1) Ru(1) P(1) 92.50(5) yes
Cl(1) Ru(1) P(2) 99.34(5) yes
Cl(1) Ru(1) N(1) 85.59(15) yes
Cl(1) Ru(1) N(2) 82.84(13) yes
Cl(2) Ru(1) P(1) 98.06(5) yes
Cl(2) Ru(1) P(2) 92.95(5) yes
Cl(2) Ru(1) N(1) 81.97(15) yes
Cl(2) Ru(1) N(2) 86.63(13) yes
P(1) Ru(1) P(2) 90.20(5) yes
P(1) Ru(1) N(1) 90.89(13) yes
P(1) Ru(1) N(2) 175.30(13) yes
P(2) Ru(1) N(1) 174.91(15) yes
P(2) Ru(1) N(2) 89.91(12) yes
N(1) Ru(1) N(2) 89.42(17) yes
Ru(1) P(1) C(1) 110.29(19) yes
Ru(1) P(1) C(7) 126.41(18) yes
Ru(1) P(1) C(14) 112.70(18) yes
C(1) P(1) C(7) 97.7(2) yes
C(1) P(1) C(14) 107.5(2) yes
C(7) P(1) C(14) 100.2(2) yes
Ru(1) P(2) C(24) 112.40(16) yes
Ru(1) P(2) C(33) 126.54(19) yes
Ru(1) P(2) C(39) 111.29(18) yes
C(24) P(2) C(33) 99.5(2) yes
C(24) P(2) C(39) 107.0(2) yes
C(33) P(2) C(39) 97.8(2) yes
C(47) O(1) C(51) 106.3(5) yes
C(48) O(2) C(51) 105.4(5) yes
Ru(1) N(1) C(46) 128.0(3) yes
Ru(1) N(2) C(49) 126.7(3) yes
P(1) C(1) C(2) 120.9(4) yes
P(1) C(1) C(6) 120.7(5) yes
C(2) C(1) C(6) 117.6(5) yes
C(1) C(2) C(3) 118.4(6) yes
C(2) C(3) C(4) 122.4(7) yes
C(3) C(4) C(5) 118.2(6) yes
C(4) C(5) C(6) 122.0(7) yes
C(1) C(6) C(5) 121.3(7) yes
P(1) C(7) C(8) 123.9(4) yes
P(1) C(7) C(12) 117.6(4) yes
C(8) C(7) C(12) 118.5(5) yes
C(7) C(8) C(9) 122.4(6) yes
C(8) C(9) C(10) 116.4(7) yes
C(9) C(10) C(11) 121.7(7) yes
C(10) C(11) C(12) 119.7(6) yes
C(7) C(12) C(11) 121.3(6) yes
C(14) C(13) C(22) 118.5(5) yes
C(14) C(13) C(23) 122.8(4) yes
C(22) C(13) C(23) 118.5(4) yes
P(1) C(14) C(13) 118.2(4) yes
P(1) C(14) C(15) 121.6(4) yes
C(13) C(14) C(15) 120.2(5) yes
C(14) C(15) C(16) 120.4(6) yes
C(15) C(16) C(17) 122.8(6) yes
C(16) C(17) C(18) 123.7(5) yes
C(16) C(17) C(22) 118.3(6) yes
C(18) C(17) C(22) 117.9(6) yes
C(17) C(18) C(19) 121.6(7) yes
C(18) C(19) C(20) 119.6(7) yes
C(19) C(20) C(21) 120.8(6) yes
C(20) C(21) C(22) 121.5(6) yes
C(13) C(22) C(17) 119.4(5) yes
C(13) C(22) C(21) 122.1(5) yes
C(17) C(22) C(21) 118.5(5) yes
C(13) C(23) C(24) 123.1(5) yes
C(13) C(23) C(32) 117.3(4) yes
C(24) C(23) C(32) 119.6(5) yes
P(2) C(24) C(23) 118.9(4) yes
P(2) C(24) C(25) 121.3(4) yes
C(23) C(24) C(25) 119.7(5) yes
C(24) C(25) C(26) 120.7(5) yes
C(25) C(26) C(27) 123.0(6) yes
C(26) C(27) C(28) 124.3(6) yes
C(26) C(27) C(32) 117.4(6) yes
C(28) C(27) C(32) 118.3(6) yes
C(27) C(28) C(29) 121.4(7) yes
C(28) C(29) C(30) 119.9(7) yes
C(29) C(30) C(31) 122.0(7) yes
C(30) C(31) C(32) 121.3(6) yes
C(23) C(32) C(27) 119.6(5) yes
C(23) C(32) C(31) 123.3(5) yes
C(27) C(32) C(31) 117.1(5) yes
P(2) C(33) C(34) 118.2(4) yes
P(2) C(33) C(38) 122.8(3) yes
C(34) C(33) C(38) 118.9(4) yes
C(33) C(34) C(35) 121.9(6) yes
C(34) C(35) C(36) 119.1(6) yes
C(35) C(36) C(37) 121.0(6) yes
C(36) C(37) C(38) 119.8(7) yes
C(33) C(38) C(37) 119.3(5) yes
P(2) C(39) C(40) 121.5(4) yes
P(2) C(39) C(44) 120.1(4) yes
C(40) C(39) C(44) 117.3(5) yes
C(39) C(40) C(41) 122.1(6) yes
C(40) C(41) C(42) 119.0(7) yes
C(41) C(42) C(43) 119.4(6) yes
C(42) C(43) C(44) 119.9(7) yes
C(39) C(44) C(43) 122.1(6) yes
N(1) C(46) C(45) 110.8(5) yes
N(1) C(46) C(47) 106.4(5) yes
C(45) C(46) C(47) 113.5(5) yes
O(1) C(47) C(46) 108.7(5) yes
O(1) C(47) C(48) 99.7(5) yes
C(46) C(47) C(48) 119.5(5) yes
O(2) C(48) C(47) 104.5(4) yes
O(2) C(48) C(49) 106.4(5) yes
C(47) C(48) C(49) 119.0(6) yes
N(2) C(49) C(48) 108.7(4) yes
N(2) C(49) C(50) 109.2(4) yes
C(48) C(49) C(50) 110.9(5) yes
O(1) C(51) O(2) 106.6(6) yes
O(1) C(51) C(52) 108.5(8) yes
O(1) C(51) C(53) 108.7(7) yes
O(2) C(51) C(52) 108.3(8) yes
O(2) C(51) C(53) 105.7(8) yes
C(52) C(51) C(53) 118.5(9) yes
Ru(1) N(1) H(49) 105.2 no
Ru(1) N(1) H(50) 104.3 no
C(46) N(1) H(49) 105.7 no
C(46) N(1) H(50) 103.4 no
H(49) N(1) H(50) 109.5 no
Ru(1) N(2) H(51) 104.7 no
Ru(1) N(2) H(52) 105.4 no
C(49) N(2) H(51) 104.8 no
C(49) N(2) H(52) 105.2 no
H(51) N(2) H(52) 109.5 no
C(1) C(2) H(1) 119.5 no
C(3) C(2) H(1) 122.1 no
C(2) C(3) H(2) 118.4 no
C(4) C(3) H(2) 119.2 no
C(3) C(4) H(3) 120.8 no
C(5) C(4) H(3) 121.0 no
C(4) C(5) H(4) 118.3 no
C(6) C(5) H(4) 119.6 no
C(1) C(6) H(5) 118.9 no
C(5) C(6) H(5) 119.7 no
C(7) C(8) H(6) 118.7 no
C(9) C(8) H(6) 118.8 no
C(8) C(9) H(7) 121.8 no
C(10) C(9) H(7) 121.7 no
C(9) C(10) H(8) 118.8 no
C(11) C(10) H(8) 119.5 no
C(10) C(11) H(9) 119.5 no
C(12) C(11) H(9) 120.8 no
C(7) C(12) H(10) 120.1 no
C(11) C(12) H(10) 118.6 no
C(14) C(15) H(11) 118.9 no
C(16) C(15) H(11) 120.7 no
C(15) C(16) H(12) 118.9 no
C(17) C(16) H(12) 118.3 no
C(17) C(18) H(13) 119.3 no
C(19) C(18) H(13) 119.1 no
C(18) C(19) H(14) 120.2 no
C(20) C(19) H(14) 120.1 no
C(19) C(20) H(15) 118.7 no
C(21) C(20) H(15) 120.4 no
C(20) C(21) H(16) 118.9 no
C(22) C(21) H(16) 119.6 no
C(24) C(25) H(17) 119.7 no
C(26) C(25) H(17) 119.6 no
C(25) C(26) H(18) 118.9 no
C(27) C(26) H(18) 118.0 no
C(27) C(28) H(19) 119.6 no
C(29) C(28) H(19) 119.0 no
C(28) C(29) H(20) 120.5 no
C(30) C(29) H(20) 119.5 no
C(29) C(30) H(21) 118.4 no
C(31) C(30) H(21) 119.5 no
C(30) C(31) H(22) 118.7 no
C(32) C(31) H(22) 120.0 no
C(33) C(34) H(23) 119.3 no
C(35) C(34) H(23) 118.8 no
C(34) C(35) H(24) 121.1 no
C(36) C(35) H(24) 119.9 no
C(35) C(36) H(25) 119.6 no
C(37) C(36) H(25) 119.4 no
C(36) C(37) H(26) 120.1 no
C(38) C(37) H(26) 120.1 no
C(33) C(38) H(27) 120.1 no
C(37) C(38) H(27) 120.7 no
C(39) C(40) H(28) 120.2 no
C(41) C(40) H(28) 117.8 no
C(40) C(41) H(29) 122.2 no
C(42) C(41) H(29) 118.8 no
C(41) C(42) H(30) 119.7 no
C(43) C(42) H(30) 120.9 no
C(42) C(43) H(31) 118.0 no
C(44) C(43) H(31) 122.0 no
C(39) C(44) H(32) 119.4 no
C(43) C(44) H(32) 118.4 no
C(46) C(45) H(33) 110.4 no
C(46) C(45) H(34) 111.9 no
C(46) C(45) H(35) 106.0 no
H(33) C(45) H(34) 109.5 no
H(33) C(45) H(35) 109.5 no
H(34) C(45) H(35) 109.5 no
N(1) C(46) H(36) 108.6 no
C(45) C(46) H(36) 107.5 no
C(47) C(46) H(36) 110.0 no
O(1) C(47) H(37) 110.3 no
C(46) C(47) H(37) 110.9 no
C(48) C(47) H(37) 107.0 no
O(2) C(48) H(38) 110.7 no
C(47) C(48) H(38) 107.9 no
C(49) C(48) H(38) 108.3 no
N(2) C(49) H(39) 110.6 no
C(48) C(49) H(39) 107.6 no
C(50) C(49) H(39) 109.9 no
C(49) C(50) H(40) 108.6 no
C(49) C(50) H(41) 110.3 no
C(49) C(50) H(42) 109.5 no
H(40) C(50) H(41) 109.5 no
H(40) C(50) H(42) 109.5 no
H(41) C(50) H(42) 109.5 no
C(51) C(52) H(43) 109.8 no
C(51) C(52) H(44) 107.1 no
C(51) C(52) H(45) 111.5 no
H(43) C(52) H(44) 109.5 no
H(43) C(52) H(45) 109.5 no
H(44) C(52) H(45) 109.5 no
C(51) C(53) H(46) 105.5 no
C(51) C(53) H(47) 107.4 no
C(51) C(53) H(48) 115.4 no
H(46) C(53) H(47) 109.5 no
H(46) C(53) H(48) 109.5 no
H(47) C(53) H(48) 109.5 no

loop_
_geom_bond_atom_site_label_1
_geom_bond_atom_site_label_2
_geom_bond_distance
_geom_bond_publ_flag
Ru(1) Cl(1) 2.4247(16) yes
Ru(1) Cl(2) 2.4221(18) yes
Ru(1) P(1) 2.2896(12) yes
Ru(1) P(2) 2.2949(13) yes
Ru(1) N(1) 2.225(4) yes
Ru(1) N(2) 2.212(4) yes
P(1) C(1) 1.865(6) yes
P(1) C(7) 1.851(6) yes
P(1) C(14) 1.869(5) yes
P(2) C(24) 1.844(6) yes
P(2) C(33) 1.835(5) yes
P(2) C(39) 1.854(5) yes
O(1) C(47) 1.423(9) yes
O(1) C(51) 1.499(8) yes
O(2) C(48) 1.437(7) yes
O(2) C(51) 1.398(11) yes
N(1) C(46) 1.514(9) yes
N(2) C(49) 1.513(7) yes
C(1) C(2) 1.413(10) yes
C(1) C(6) 1.397(9) yes
C(2) C(3) 1.406(10) yes
C(3) C(4) 1.352(10) yes
C(4) C(5) 1.375(13) yes
C(5) C(6) 1.350(9) yes
C(7) C(8) 1.380(9) yes
C(7) C(12) 1.404(8) yes
C(8) C(9) 1.355(10) yes
C(9) C(10) 1.455(12) yes
C(10) C(11) 1.343(11) yes
C(11) C(12) 1.351(10) yes
C(13) C(14) 1.380(8) yes
C(13) C(22) 1.453(8) yes
C(13) C(23) 1.481(8) yes
C(14) C(15) 1.417(8) yes
C(15) C(16) 1.324(9) yes
C(16) C(17) 1.404(9) yes
C(17) C(18) 1.463(10) yes
C(17) C(22) 1.403(8) yes
C(18) C(19) 1.335(11) yes
C(19) C(20) 1.426(12) yes
C(20) C(21) 1.343(9) yes
C(21) C(22) 1.435(8) yes
C(23) C(24) 1.397(7) yes
C(23) C(32) 1.439(8) yes
C(24) C(25) 1.433(8) yes
C(25) C(26) 1.337(9) yes
C(26) C(27) 1.419(9) yes
C(27) C(28) 1.414(10) yes
C(27) C(32) 1.445(9) yes
C(28) C(29) 1.364(11) yes
C(29) C(30) 1.352(11) yes
C(30) C(31) 1.364(10) yes
C(31) C(32) 1.407(8) yes
C(33) C(34) 1.422(7) yes
C(33) C(38) 1.380(9) yes
C(34) C(35) 1.368(8) yes
C(35) C(36) 1.384(13) yes
C(36) C(37) 1.390(10) yes
C(37) C(38) 1.426(9) yes
C(39) C(40) 1.397(9) yes
C(39) C(44) 1.386(9) yes
C(40) C(41) 1.405(8) yes
C(41) C(42) 1.409(11) yes
C(42) C(43) 1.390(11) yes
C(43) C(44) 1.400(8) yes
C(45) C(46) 1.480(9) yes
C(46) C(47) 1.498(7) yes
C(47) C(48) 1.497(8) yes
C(48) C(49) 1.549(9) yes
C(49) C(50) 1.531(7) yes
C(51) C(52) 1.61(2) yes
C(51) C(53) 1.564(16) yes
N(1) H(49) 0.950 no
N(1) H(50) 0.950 no
N(2) H(51) 0.950 no
N(2) H(52) 0.950 no
C(2) H(1) 0.950 no
C(3) H(2) 0.950 no
C(4) H(3) 0.950 no
C(5) H(4) 0.950 no
C(6) H(5) 0.950 no
C(8) H(6) 0.950 no
C(9) H(7) 0.950 no
C(10) H(8) 0.950 no
C(11) H(9) 0.950 no
C(12) H(10) 0.950 no
C(15) H(11) 0.950 no
C(16) H(12) 0.950 no
C(18) H(13) 0.950 no
C(19) H(14) 0.950 no
C(20) H(15) 0.950 no
C(21) H(16) 0.950 no
C(25) H(17) 0.950 no
C(26) H(18) 0.950 no
C(28) H(19) 0.950 no
C(29) H(20) 0.950 no
C(30) H(21) 0.950 no
C(31) H(22) 0.950 no
C(34) H(23) 0.950 no
C(35) H(24) 0.950 no
C(36) H(25) 0.950 no
C(37) H(26) 0.950 no
C(38) H(27) 0.950 no
C(40) H(28) 0.950 no
C(41) H(29) 0.950 no
C(42) H(30) 0.950 no
C(43) H(31) 0.950 no
C(44) H(32) 0.950 no
C(45) H(33) 0.950 no
C(45) H(34) 0.950 no
C(45) H(35) 0.950 no
C(46) H(36) 0.950 no
C(47) H(37) 0.950 no
C(48) H(38) 0.950 no
C(49) H(39) 0.950 no
C(50) H(40) 0.950 no
C(50) H(41) 0.950 no
C(50) H(42) 0.950 no
C(52) H(43) 0.950 no
C(52) H(44) 0.950 no
C(52) H(45) 0.950 no
C(53) H(46) 0.950 no
C(53) H(47) 0.950 no
C(53) H(48) 0.950 no

loop_
_geom_contact_atom_site_label_1
_geom_contact_atom_site_label_2
_geom_contact_distance
_geom_contact_site_symmetry_2
O(2) C(5) 3.553(8) 4_554
N(2) C(41) 3.500(9) 2_455
C(5) O(2) 3.553(8) 4_555
C(25) C(50) 3.536(8) 2_555
C(29) C(45) 3.574(10) 3_655
C(41) N(2) 3.500(9) 2_555
C(45) C(29) 3.574(10) 3_645
C(50) C(25) 3.536(8) 2_455
Cl(1) H(7) 3.549 1_455
Cl(1) H(19) 3.116 1_455
Cl(1) H(30) 2.970 2_455
Cl(2) H(14) 3.227 3_645
Cl(2) H(15) 3.017 3_645
O(1) H(13) 3.086 3_545
O(1) H(21) 3.576 3_645
O(2) H(4) 3.356 4_554
N(1) H(15) 3.312 3_645
N(2) H(29) 3.320 2_455
N(2) H(30) 3.504 2_455
C(1) H(46) 3.498 4_555
C(3) H(8) 3.453 1_455
C(3) H(25) 3.301 3_545
C(4) H(41) 3.027 4_555
C(5) H(16) 3.484 3_645
C(5) H(23) 3.447 3_645
C(5) H(41) 3.305 4_555
C(5) H(46) 3.527 4_555
C(6) H(15) 3.348 3_645
C(6) H(16) 3.585 3_645
C(6) H(24) 3.341 3_645
C(6) H(46) 3.337 4_555
C(8) H(15) 3.214 3_645
C(9) H(24) 3.569 3_645
C(9) H(25) 3.163 3_645
C(10) H(2) 3.473 1_655
C(10) H(24) 3.317 3_645
C(10) H(25) 3.188 3_645
C(11) H(24) 3.345 3_645
C(11) H(44) 3.137 4_555
C(12) H(44) 3.555 4_555
C(12) H(46) 3.264 4_555
C(15) H(20) 3.501 1_455
C(16) H(20) 2.935 1_455
C(18) H(33) 3.258 3_555
C(18) H(43) 3.456 3_555
C(20) H(5) 3.452 3_655
C(20) H(6) 3.556 3_655
C(20) H(50) 3.330 3_655
C(25) H(40) 3.278 2_555
C(25) H(41) 3.562 2_555
C(25) H(42) 3.203 2_555
C(26) H(30) 3.130 2_555
C(26) H(42) 3.552 2_555
C(28) H(26) 3.132 1_655
C(28) H(27) 3.415 1_655
C(28) H(35) 3.366 3_655
C(29) H(12) 3.250 1_655
C(29) H(35) 2.813 3_655
C(30) H(35) 2.923 3_655
C(31) H(35) 3.563 3_655
C(34) H(4) 3.323 3_655
C(35) H(5) 3.286 3_655
C(35) H(45) 3.329 2_555
C(36) H(2) 3.255 3_555
C(37) H(19) 3.187 1_455
C(37) H(33) 3.384 3_555
C(38) H(19) 3.110 1_455
C(39) H(40) 3.264 2_555
C(40) H(40) 3.243 2_555
C(40) H(42) 3.425 2_555
C(41) H(18) 3.557 2_455
C(41) H(40) 3.437 2_555
C(41) H(42) 3.533 2_555
C(41) H(51) 2.862 2_555
C(41) H(52) 3.280 2_555
C(42) H(17) 3.428 2_455
C(42) H(18) 2.942 2_455
C(42) H(38) 3.283 2_555
C(42) H(51) 2.742 2_555
C(43) H(17) 3.467 2_455
C(43) H(28) 3.406 2_455
C(43) H(38) 3.368 2_555
C(44) H(29) 3.195 2_455
C(44) H(40) 3.521 2_555
C(45) H(26) 3.197 3_545
C(50) H(3) 3.304 4_554
C(50) H(4) 3.474 4_554
C(50) H(17) 2.987 2_455
C(52) H(9) 3.290 4_554
C(52) H(13) 3.375 3_545
C(53) H(10) 3.422 4_554
C(53) H(21) 3.591 3_645
H(1) H(8) 3.158 1_455
H(2) C(10) 3.473 1_455
H(2) C(36) 3.255 3_545
H(2) H(8) 2.694 1_455
H(2) H(25) 2.567 3_545
H(2) H(26) 3.579 3_545
H(3) C(50) 3.304 4_555
H(3) H(26) 3.227 3_545
H(3) H(41) 2.364 4_555
H(4) O(2) 3.356 4_555
H(4) C(34) 3.323 3_645
H(4) C(50) 3.474 4_555
H(4) H(16) 3.052 3_645
H(4) H(23) 2.566 3_645
H(4) H(24) 3.258 3_645
H(4) H(40) 3.158 4_555
H(4) H(41) 2.903 4_555
H(5) C(20) 3.452 3_645
H(5) C(35) 3.286 3_645
H(5) H(15) 2.812 3_645
H(5) H(16) 3.290 3_645
H(5) H(23) 3.576 3_645
H(5) H(24) 2.539 3_645
H(5) H(46) 3.573 4_555
H(6) C(20) 3.556 3_645
H(6) H(14) 3.156 3_645
H(6) H(15) 2.898 3_645
H(7) Cl(1) 3.549 1_655
H(7) H(14) 3.477 3_645
H(7) H(25) 3.030 3_645
H(8) C(3) 3.453 1_655
H(8) H(1) 3.158 1_655
H(8) H(2) 2.694 1_655
H(8) H(25) 3.082 3_645
H(9) C(52) 3.290 4_555
H(9) H(44) 2.476 4_555
H(9) H(45) 3.315 4_555
H(10) C(53) 3.422 4_555
H(10) H(44) 3.290 4_555
H(10) H(46) 2.505 4_555
H(11) H(20) 3.425 1_455
H(12) C(29) 3.250 1_455
H(12) H(20) 2.315 1_455
H(13) O(1) 3.086 3_555
H(13) C(52) 3.375 3_555
H(13) H(33) 2.833 3_555
H(13) H(43) 2.703 3_555
H(13) H(44) 3.363 3_555
H(14) Cl(2) 3.227 3_655
H(14) H(6) 3.156 3_655
H(14) H(7) 3.477 3_655
H(14) H(43) 3.382 3_555
H(15) Cl(2) 3.017 3_655
H(15) N(1) 3.312 3_655
H(15) C(6) 3.348 3_655
H(15) C(8) 3.214 3_655
H(15) H(5) 2.812 3_655
H(15) H(6) 2.898 3_655
H(15) H(49) 3.191 3_655
H(15) H(50) 2.645 3_655
H(16) C(5) 3.484 3_655
H(16) C(6) 3.585 3_655
H(16) H(4) 3.052 3_655
H(16) H(5) 3.290 3_655
H(17) C(42) 3.428 2_555
H(17) C(43) 3.467 2_555
H(17) C(50) 2.987 2_555
H(17) H(30) 3.304 2_555
H(17) H(31) 3.333 2_555
H(17) H(40) 2.753 2_555
H(17) H(41) 3.237 2_555
H(17) H(42) 2.523 2_555
H(18) C(41) 3.557 2_555
H(18) C(42) 2.942 2_555
H(18) H(27) 3.554 1_655
H(18) H(29) 3.470 2_555
H(18) H(30) 2.359 2_555
H(18) H(41) 3.376 2_555
H(18) H(42) 3.200 2_555
H(19) Cl(1) 3.116 1_655
H(19) C(37) 3.187 1_655
H(19) C(38) 3.110 1_655
H(19) H(26) 2.625 1_655
H(19) H(27) 2.477 1_655
H(20) C(15) 3.501 1_655
H(20) C(16) 2.935 1_655
H(20) H(11) 3.425 1_655
H(20) H(12) 2.315 1_655
H(20) H(33) 3.506 3_655
H(20) H(35) 2.960 3_655
H(21) O(1) 3.576 3_655
H(21) C(53) 3.591 3_655
H(21) H(35) 3.040 3_655
H(21) H(47) 2.765 3_655
H(23) C(5) 3.447 3_655
H(23) H(4) 2.566 3_655
H(23) H(5) 3.576 3_655
H(23) H(40) 3.128 2_555
H(23) H(45) 3.322 2_555
H(24) C(6) 3.341 3_655
H(24) C(9) 3.569 3_655
H(24) C(10) 3.317 3_655
H(24) C(11) 3.345 3_655
H(24) H(4) 3.258 3_655
H(24) H(5) 2.539 3_655
H(24) H(45) 2.781 2_555
H(25) C(3) 3.301 3_555
H(25) C(9) 3.163 3_655
H(25) C(10) 3.188 3_655
H(25) H(2) 2.567 3_555
H(25) H(7) 3.030 3_655
H(25) H(8) 3.082 3_655
H(25) H(33) 3.261 3_555
H(26) C(28) 3.132 1_455
H(26) C(45) 3.197 3_555
H(26) H(2) 3.579 3_555
H(26) H(3) 3.227 3_555
H(26) H(19) 2.625 1_455
H(26) H(33) 2.727 3_555
H(26) H(34) 2.939 3_555
H(26) H(35) 3.456 3_555
H(27) C(28) 3.415 1_455
H(27) H(18) 3.554 1_455
H(27) H(19) 2.477 1_455
H(27) H(29) 3.537 2_455
H(28) C(43) 3.406 2_555
H(28) H(31) 3.014 2_555
H(28) H(42) 3.459 2_555
H(29) N(2) 3.320 2_555
H(29) C(44) 3.195 2_555
H(29) H(18) 3.470 2_455
H(29) H(27) 3.537 2_555
H(29) H(32) 2.767 2_555
H(29) H(51) 2.799 2_555
H(29) H(52) 2.962 2_555
H(30) Cl(1) 2.970 2_555
H(30) N(2) 3.504 2_555
H(30) C(26) 3.130 2_455
H(30) H(17) 3.304 2_455
H(30) H(18) 2.359 2_455
H(30) H(38) 3.286 2_555
H(30) H(51) 2.574 2_555
H(31) H(17) 3.333 2_455
H(31) H(28) 3.014 2_455
H(31) H(38) 3.434 2_555
H(32) H(29) 2.767 2_455
H(33) C(18) 3.258 3_545
H(33) C(37) 3.384 3_545
H(33) H(13) 2.833 3_545
H(33) H(20) 3.506 3_645
H(33) H(25) 3.261 3_545
H(33) H(26) 2.727 3_545
H(34) H(26) 2.939 3_545
H(35) C(28) 3.366 3_645
H(35) C(29) 2.813 3_645
H(35) C(30) 2.923 3_645
H(35) C(31) 3.563 3_645
H(35) H(20) 2.960 3_645
H(35) H(21) 3.040 3_645
H(35) H(26) 3.456 3_545
H(38) C(42) 3.283 2_455
H(38) C(43) 3.368 2_455
H(38) H(30) 3.286 2_455
H(38) H(31) 3.434 2_455
H(40) C(25) 3.278 2_455
H(40) C(39) 3.264 2_455
H(40) C(40) 3.243 2_455
H(40) C(41) 3.437 2_455
H(40) C(44) 3.521 2_455
H(40) H(4) 3.158 4_554
H(40) H(17) 2.753 2_455
H(40) H(23) 3.128 2_455
H(41) C(4) 3.027 4_554
H(41) C(5) 3.305 4_554
H(41) C(25) 3.562 2_455
H(41) H(3) 2.364 4_554
H(41) H(4) 2.903 4_554
H(41) H(17) 3.237 2_455
H(41) H(18) 3.376 2_455
H(42) C(25) 3.203 2_455
H(42) C(26) 3.552 2_455
H(42) C(40) 3.425 2_455
H(42) C(41) 3.533 2_455
H(42) H(17) 2.523 2_455
H(42) H(18) 3.200 2_455
H(42) H(28) 3.459 2_455
H(43) C(18) 3.456 3_545
H(43) H(13) 2.703 3_545
H(43) H(14) 3.382 3_545
H(44) C(11) 3.137 4_554
H(44) C(12) 3.555 4_554
H(44) H(9) 2.476 4_554
H(44) H(10) 3.290 4_554
H(44) H(13) 3.363 3_545
H(45) C(35) 3.329 2_455
H(45) H(9) 3.315 4_554
H(45) H(23) 3.322 2_455
H(45) H(24) 2.781 2_455
H(46) C(1) 3.498 4_554
H(46) C(5) 3.527 4_554
H(46) C(6) 3.337 4_554
H(46) C(12) 3.264 4_554
H(46) H(5) 3.573 4_554
H(46) H(10) 2.505 4_554
H(47) H(21) 2.765 3_645
H(49) H(15) 3.191 3_645
H(50) C(20) 3.330 3_645
H(50) H(15) 2.645 3_645
H(51) C(41) 2.862 2_455
H(51) C(42) 2.742 2_455
H(51) H(29) 2.799 2_455
H(51) H(30) 2.574 2_455
H(52) C(41) 3.280 2_455
H(52) H(29) 2.962 2_455

loop_
_geom_torsion_atom_site_label_1
_geom_torsion_atom_site_label_2
_geom_torsion_atom_site_label_3
_geom_torsion_atom_site_label_4
_geom_torsion
Cl(1) Ru(1) P(1) C(1) 63.6(2)
Cl(1) Ru(1) P(1) C(7) -179.7(2)
Cl(1) Ru(1) P(1) C(14) -56.6(2)
Cl(1) Ru(1) P(2) C(24) 131.20(19)
Cl(1) Ru(1) P(2) C(33) 9.3(2)
Cl(1) Ru(1) P(2) C(39) -108.7(2)
Cl(1) Ru(1) N(1) C(46) 45.8(4)
Cl(1) Ru(1) N(2) C(49) -127.7(4)
Cl(2) Ru(1) P(1) C(1) -104.0(2)
Cl(2) Ru(1) P(1) C(7) 12.7(2)
Cl(2) Ru(1) P(1) C(14) 135.8(2)
Cl(2) Ru(1) P(2) C(24) -59.44(19)
Cl(2) Ru(1) P(2) C(33) 178.7(2)
Cl(2) Ru(1) P(2) C(39) 60.6(2)
Cl(2) Ru(1) N(1) C(46) -123.8(4)
Cl(2) Ru(1) N(2) C(49) 40.0(4)
P(1) Ru(1) P(2) C(24) 38.63(19)
P(1) Ru(1) P(2) C(33) -83.3(2)
P(1) Ru(1) P(2) C(39) 158.7(2)
P(2) Ru(1) P(1) C(1) 162.9(2)
P(2) Ru(1) P(1) C(7) -80.3(2)
P(2) Ru(1) P(1) C(14) 42.8(2)
P(1) Ru(1) N(1) C(46) 138.2(4)
N(1) Ru(1) P(1) C(1) -22.0(2)
N(1) Ru(1) P(1) C(7) 94.7(2)
N(1) Ru(1) P(1) C(14) -142.2(2)
P(1) Ru(1) N(2) C(49) -135.8(13)
N(2) Ru(1) P(1) C(1) 71.7(15)
N(2) Ru(1) P(1) C(7) -171.6(15)
N(2) Ru(1) P(1) C(14) -48.5(15)
P(2) Ru(1) N(1) C(46) -119.5(15)
N(1) Ru(1) P(2) C(24) -63.7(15)
N(1) Ru(1) P(2) C(33) 174.4(15)
N(1) Ru(1) P(2) C(39) 56.4(16)
P(2) Ru(1) N(2) C(49) 132.9(4)
N(2) Ru(1) P(2) C(24) -146.1(2)
N(2) Ru(1) P(2) C(33) 92.0(2)
N(2) Ru(1) P(2) C(39) -26.0(2)
N(1) Ru(1) N(2) C(49) -42.0(4)
N(2) Ru(1) N(1) C(46) -37.1(4)
Ru(1) P(1) C(1) C(2) -64.6(5)
Ru(1) P(1) C(1) C(6) 105.0(4)
Ru(1) P(1) C(7) C(8) -1.3(6)
Ru(1) P(1) C(7) C(12) 177.8(3)
Ru(1) P(1) C(14) C(13) -76.4(4)
Ru(1) P(1) C(14) C(15) 103.8(4)
C(1) P(1) C(7) C(8) 121.0(5)
C(1) P(1) C(7) C(12) -59.9(5)
C(7) P(1) C(1) C(2) 161.9(4)
C(7) P(1) C(1) C(6) -28.5(5)
C(1) P(1) C(14) C(13) 161.8(4)
C(1) P(1) C(14) C(15) -17.9(5)
C(14) P(1) C(1) C(2) 58.7(5)
C(14) P(1) C(1) C(6) -131.8(4)
C(7) P(1) C(14) C(13) 60.4(4)
C(7) P(1) C(14) C(15) -119.4(5)
C(14) P(1) C(7) C(8) -129.6(5)
C(14) P(1) C(7) C(12) 49.6(5)
Ru(1) P(2) C(24) C(23) -77.8(4)
Ru(1) P(2) C(24) C(25) 98.9(4)
Ru(1) P(2) C(33) C(34) 177.1(3)
Ru(1) P(2) C(33) C(38) -2.0(5)
Ru(1) P(2) C(39) C(40) -56.7(6)
Ru(1) P(2) C(39) C(44) 111.4(4)
C(24) P(2) C(33) C(34) 49.9(4)
C(24) P(2) C(33) C(38) -129.2(5)
C(33) P(2) C(24) C(23) 58.4(4)
C(33) P(2) C(24) C(25) -124.9(4)
C(24) P(2) C(39) C(40) 66.5(5)
C(24) P(2) C(39) C(44) -125.4(5)
C(39) P(2) C(24) C(23) 159.7(4)
C(39) P(2) C(24) C(25) -23.6(5)
C(33) P(2) C(39) C(40) 169.0(5)
C(33) P(2) C(39) C(44) -22.9(5)
C(39) P(2) C(33) C(34) -59.0(5)
C(39) P(2) C(33) C(38) 121.9(5)
C(47) O(1) C(51) O(2) -13.4(9)
C(47) O(1) C(51) C(52) -129.8(7)
C(47) O(1) C(51) C(53) 100.0(9)
C(51) O(1) C(47) C(46) 158.9(6)
C(51) O(1) C(47) C(48) 33.0(7)
C(48) O(2) C(51) O(1) -13.6(9)
C(48) O(2) C(51) C(52) 102.9(7)
C(48) O(2) C(51) C(53) -129.2(7)
C(51) O(2) C(48) C(47) 34.8(8)
C(51) O(2) C(48) C(49) 161.5(7)
Ru(1) N(1) C(46) C(45) -152.6(4)
Ru(1) N(1) C(46) C(47) 83.6(5)
Ru(1) N(2) C(49) C(48) 83.5(5)
Ru(1) N(2) C(49) C(50) -155.4(4)
P(1) C(1) C(2) C(3) 173.2(4)
P(1) C(1) C(6) C(5) -172.9(5)
C(2) C(1) C(6) C(5) -3.0(9)
C(6) C(1) C(2) C(3) 3.3(8)
C(1) C(2) C(3) C(4) -2.0(10)
C(2) C(3) C(4) C(5) 0.1(9)
C(3) C(4) C(5) C(6) 0.3(9)
C(4) C(5) C(6) C(1) 1.2(10)
P(1) C(7) C(8) C(9) 179.4(5)
P(1) C(7) C(12) C(11) -179.6(5)
C(8) C(7) C(12) C(11) -0.3(8)
C(12) C(7) C(8) C(9) 0.2(7)
C(7) C(8) C(9) C(10) -1.1(9)
C(8) C(9) C(10) C(11) 2.2(10)
C(9) C(10) C(11) C(12) -2.3(10)
C(10) C(11) C(12) C(7) 1.4(10)
C(14) C(13) C(22) C(17) -1.1(8)
C(14) C(13) C(22) C(21) -179.3(5)
C(22) C(13) C(14) P(1) 176.1(4)
C(22) C(13) C(14) C(15) -4.2(8)
C(14) C(13) C(23) C(24) 72.9(7)
C(14) C(13) C(23) C(32) -107.4(6)
C(23) C(13) C(14) P(1) -9.5(7)
C(23) C(13) C(14) C(15) 170.2(5)
C(22) C(13) C(23) C(24) -112.7(6)
C(22) C(13) C(23) C(32) 67.0(6)
C(23) C(13) C(22) C(17) -175.8(5)
C(23) C(13) C(22) C(21) 6.0(8)
P(1) C(14) C(15) C(16) -175.2(5)
C(13) C(14) C(15) C(16) 5.0(9)
C(14) C(15) C(16) C(17) -0.4(8)
C(15) C(16) C(17) C(18) 178.5(6)
C(15) C(16) C(17) C(22) -4.9(9)
C(16) C(17) C(18) C(19) 174.2(7)
C(16) C(17) C(22) C(13) 5.5(8)
C(16) C(17) C(22) C(21) -176.2(5)
C(18) C(17) C(22) C(13) -177.7(5)
C(18) C(17) C(22) C(21) 0.6(8)
C(22) C(17) C(18) C(19) -2.4(10)
C(17) C(18) C(19) C(20) 3.8(12)
C(18) C(19) C(20) C(21) -3.5(12)
C(19) C(20) C(21) C(22) 1.8(11)
C(20) C(21) C(22) C(13) 177.8(6)
C(20) C(21) C(22) C(17) -0.4(9)
C(13) C(23) C(24) P(2) -4.2(6)
C(13) C(23) C(24) C(25) 179.0(4)
C(13) C(23) C(32) C(27) 179.7(4)
C(13) C(23) C(32) C(31) 1.7(7)
C(24) C(23) C(32) C(27) -0.7(7)
C(24) C(23) C(32) C(31) -178.7(5)
C(32) C(23) C(24) P(2) 176.1(3)
C(32) C(23) C(24) C(25) -0.7(7)
P(2) C(24) C(25) C(26) -175.4(4)
C(23) C(24) C(25) C(26) 1.3(8)
C(24) C(25) C(26) C(27) -0.7(9)
C(25) C(26) C(27) C(28) 176.8(6)
C(25) C(26) C(27) C(32) -0.6(8)
C(26) C(27) C(28) C(29) -179.9(4)
C(26) C(27) C(32) C(23) 1.3(7)
C(26) C(27) C(32) C(31) 179.4(5)
C(28) C(27) C(32) C(23) -176.3(5)
C(28) C(27) C(32) C(31) 1.8(7)
C(32) C(27) C(28) C(29) -2.5(9)
C(27) C(28) C(29) C(30) 1.4(10)
C(28) C(29) C(30) C(31) 0.3(8)
C(29) C(30) C(31) C(32) -0.9(10)
C(30) C(31) C(32) C(23) 177.9(5)
C(30) C(31) C(32) C(27) -0.2(6)
P(2) C(33) C(34) C(35) -179.4(5)
P(2) C(33) C(38) C(37) 177.5(5)
C(34) C(33) C(38) C(37) -1.6(9)
C(38) C(33) C(34) C(35) -0.2(7)
C(33) C(34) C(35) C(36) 1.0(10)
C(34) C(35) C(36) C(37) 0.2(8)
C(35) C(36) C(37) C(38) -2.1(12)
C(36) C(37) C(38) C(33) 2.8(10)
P(2) C(39) C(40) C(41) 172.7(5)
P(2) C(39) C(44) C(43) -171.2(5)
C(40) C(39) C(44) C(43) -2.6(10)
C(44) C(39) C(40) C(41) 4.2(10)
C(39) C(40) C(41) C(42) -1.7(11)
C(40) C(41) C(42) C(43) -2.6(12)
C(41) C(42) C(43) C(44) 4.2(12)
C(42) C(43) C(44) C(39) -1.6(11)
N(1) C(46) C(47) O(1) 160.9(5)
N(1) C(46) C(47) C(48) -85.7(7)
C(45) C(46) C(47) O(1) 38.8(8)
C(45) C(46) C(47) C(48) 152.2(7)
O(1) C(47) C(48) O(2) -42.0(7)
O(1) C(47) C(48) C(49) -160.4(5)
C(46) C(47) C(48) O(2) -160.0(6)
C(46) C(47) C(48) C(49) 81.6(8)
O(2) C(48) C(49) N(2) 162.9(5)
O(2) C(48) C(49) C(50) 42.9(7)
C(47) C(48) C(49) N(2) -79.6(6)
C(47) C(48) C(49) C(50) 160.4(5)
